data_1532712
loop_
_publ_author_name
'Weitzer, F.'
'Prots', Yu.'
'Schnelle, W.'
'Hiebl, K.'
'Grin', Yu.'

_publ_section_title
;
 The novel silicide Eu3 Si4: structure, chemical bonding, magnetic
 behaviour and electrical resistivity
;
_journal_name_full 'Journal of Solid State Chemistry'
_journal_page_first 2115
_journal_page_last 2121
_journal_volume 177
_journal_year 2004
_chemical_formula_sum 'Eu3 Si4'
_space_group_IT_number 71
_symmetry_space_group_name_Hall '-I 2 2'
_symmetry_space_group_name_H-M 'I m m m'
_cell_angle_alpha 90
_cell_angle_beta 90
_cell_angle_gamma 90
_cell_formula_units_Z 2
_cell_length_a 4.6164
_cell_length_b 3.9583
_cell_length_c 18.229
_cell_volume 333.100
_citation_journal_id_ASTM JSSCBI
_cod_data_source_file Weitzer_JSSCBI_2004_1744.cif
_cod_data_source_block Eu3Si4
_cod_original_cell_volume 333.1003
_cod_database_code 1532712

loop_
_symmetry_equiv_pos_as_xyz
x,y,z
-x,-y,z
x,-y,-z
-x,y,-z
-x,-y,-z
x,y,-z
-x,y,z
x,-y,z
x+1/2,y+1/2,z+1/2
-x+1/2,-y+1/2,z+1/2
x+1/2,-y+1/2,-z+1/2
-x+1/2,y+1/2,-z+1/2
-x+1/2,-y+1/2,-z+1/2
x+1/2,y+1/2,-z+1/2
-x+1/2,y+1/2,z+1/2
x+1/2,-y+1/2,z+1/2

loop_
_atom_site_label
_atom_site_type_symbol
_atom_site_fract_x
_atom_site_fract_y
_atom_site_fract_z
_atom_site_occupancy
_atom_site_U_iso_or_equiv
Eu1 Eu 0 0 0 1 0.0
Si1 Si 0.022 0 0.436 0.5 0.0
Si2 Si 0.5 0 0.1377 1 0.0
Eu2 Eu 0.5 0 0.315 1 0.0
